data_4350158
loop_
_publ_author_name
'Th\'ebault, Fr\'ed\'eric'
'Barnett, Sarah A.'
'Blake, Alexander J.'
'Wilson, Claire'
'Champness, Neil R.'
'Schr\"oder, Martin'

_publ_section_title
;
 Control of copper(I) iodide architectures by ligand design: angular
 versus linear bridging ligands.
;
_journal_issue 16
_journal_name_full 'Inorganic chemistry'
_journal_page_first 6179
_journal_page_last 6187
_journal_paper_doi 10.1021/ic052130k
_journal_volume 45
_journal_year 2006
_chemical_formula_moiety 'C15 H11 Cu I N3'
_chemical_formula_sum 'C15 H11 Cu I N3'
_chemical_formula_weight 423.71
_space_group_IT_number 60
_space_group_name_Hall '-P 2n 2ab'
_space_group_name_H-M_alt 'P b c n'
_symmetry_cell_setting orthorhombic
_symmetry_space_group_name_H-M 'P b c n'
_atom_sites_solution_hydrogens geom
_atom_sites_solution_primary direct
_atom_sites_solution_secondary difmap
_audit_creation_method SHELXL-97
_cell_angle_alpha 90.00
_cell_angle_beta 90.00
_cell_angle_gamma 90.00
_cell_formula_units_Z 4
_cell_length_a 9.040(2)
_cell_length_b 14.870(3)
_cell_length_c 10.270(2)
_cell_measurement_reflns_used 1828
_cell_measurement_temperature 150(2)
_cell_measurement_theta_max 27.303
_cell_measurement_theta_min 2.644
_cell_volume 1380.5(5)
_computing_cell_refinement 'Bruker SAINT version 6.36a (Bruker, 2002)'
_computing_data_collection 'Bruker SMART version 5.624 (Bruker, 2001)'
_computing_data_reduction 'Bruker SAINT; Bruker SHELXTL (Bruker, 2001)'
_computing_molecular_graphics ' ?'
_computing_publication_material 'enCIFer(Allen et al.,2004);PLATON (Spek,2003)'
_computing_structure_refinement 'SHELXL-97 (Sheldrick, 1997)'
_computing_structure_solution 'SHELXS-97 (Sheldrick, 1990)'
_diffrn_ambient_temperature 150(2)
_diffrn_measured_fraction_theta_full 0.996
_diffrn_measured_fraction_theta_max 0.996
_diffrn_measurement_device_type 'Bruker SMART APEX CCD area detector'
_diffrn_measurement_method \w
_diffrn_radiation_monochromator graphite
_diffrn_radiation_source 'normal-focus sealed tube'
_diffrn_radiation_type MoK\a
_diffrn_radiation_wavelength 0.71073
_diffrn_reflns_av_R_equivalents 0.0511
_diffrn_reflns_av_sigmaI/netI 0.0409
_diffrn_reflns_limit_h_max 11
_diffrn_reflns_limit_h_min -8
_diffrn_reflns_limit_k_max 14
_diffrn_reflns_limit_k_min -19
_diffrn_reflns_limit_l_max 13
_diffrn_reflns_limit_l_min -13
_diffrn_reflns_number 7603
_diffrn_reflns_theta_full 27.45
_diffrn_reflns_theta_max 27.45
_diffrn_reflns_theta_min 2.64
_diffrn_standards_decay_% 0
_diffrn_standards_number 0
_exptl_absorpt_coefficient_mu 3.810
_exptl_absorpt_correction_T_max 0.710
_exptl_absorpt_correction_T_min 0.500
_exptl_absorpt_correction_type multi-scan
_exptl_absorpt_process_details '(SHELXTL version 6.12; Bruker, 2001)'
_exptl_crystal_colour Yellow
_exptl_crystal_density_diffrn 2.039
_exptl_crystal_density_method 'not measured'
_exptl_crystal_description Block
_exptl_crystal_F_000 816
_exptl_crystal_size_max 0.23
_exptl_crystal_size_mid 0.15
_exptl_crystal_size_min 0.09
_refine_diff_density_max 0.526
_refine_diff_density_min -0.381
_refine_diff_density_rms 0.094
_refine_ls_extinction_method none
_refine_ls_goodness_of_fit_ref 0.982
_refine_ls_hydrogen_treatment constr
_refine_ls_matrix_type full
_refine_ls_number_parameters 93
_refine_ls_number_reflns 1584
_refine_ls_number_restraints 0
_refine_ls_restrained_S_all 0.982
_refine_ls_R_factor_all 0.0518
_refine_ls_R_factor_gt 0.0295
_refine_ls_shift/su_max 0.000
_refine_ls_shift/su_mean 0.000
_refine_ls_structure_factor_coef Fsqd
_refine_ls_weighting_details 'calc w=1/[\s^2^(Fo^2^)+(0.0190P)^2^] where P=(Fo^2^+2Fc^2^)/3'
_refine_ls_weighting_scheme calc
_refine_ls_wR_factor_gt 0.0547
_refine_ls_wR_factor_ref 0.0603
_reflns_number_gt 1101
_reflns_number_total 1584
_reflns_threshold_expression >2\s(I)
_cod_data_source_file ic052130ksi20051213_112518.cif
_cod_data_source_block Compound_4
_cod_depositor_comments
;
The following automatic conversions were performed:

data item '_exptl_absorpt_correction_type' value 'Multi-scan' was
changed to 'multi-scan' in accordance with the
/home/saulius/struct/COD-crude-data/automatic-downloads/DataCite-retrospective/ACS/depositions/lib/dictionaries/cif_core.dic
dictionary named 'cif_core.dic' version 2.4.2 last updated on
2011-04-26.

data item '_symmetry_cell_setting' value 'Orthorhombic' was changed
to 'orthorhombic' in accordance with the
/home/saulius/struct/COD-crude-data/automatic-downloads/DataCite-retrospective/ACS/depositions/lib/dictionaries/cif_core.dic
dictionary named 'cif_core.dic' version 2.4.2 last updated on
2011-04-26.

Automatic conversion script
Id: cif_fix_values 6909 2019-04-08 15:41:33Z antanas 
;
_cod_database_code 4350158

loop_
_symmetry_equiv_pos_as_xyz
'x, y, z'
'-x+1/2, -y+1/2, z+1/2'
'-x, y, -z+1/2'
'x+1/2, -y+1/2, -z'
'-x, -y, -z'
'x-1/2, y-1/2, -z-1/2'
'x, -y, z-1/2'
'-x-1/2, y-1/2, z'

loop_
_atom_site_label
_atom_site_type_symbol
_atom_site_fract_x
_atom_site_fract_y
_atom_site_fract_z
_atom_site_U_iso_or_equiv
_atom_site_adp_type
_atom_site_occupancy
_atom_site_symmetry_multiplicity
_atom_site_calc_flag
_atom_site_refinement_flags
Cu Cu 0.5000 0.08816(4) 0.7500 0.02422(15) Uani 1 2 d S
I I 0.5000 0.25908(2) 0.7500 0.03292(12) Uani 1 2 d S
N1 N 0.3697(3) 0.02963(18) 0.8796(3) 0.0189(6) Uani 1 1 d .
N2 N 0.0000 -0.2413(3) 1.2500 0.0555(15) Uani 1 2 d S
C1 C 0.3541(4) -0.0598(2) 0.8845(3) 0.0278(9) Uani 1 1 d .
H1 H 0.4059 -0.0942 0.8241 0.033 Uiso 1 1 calc R
C2 C 0.2661(4) -0.1043(2) 0.9732(3) 0.0286(9) Uani 1 1 d .
H2 H 0.2602 -0.1667 0.9715 0.034 Uiso 1 1 calc R
C3 C 0.1857(3) -0.0556(2) 1.0659(3) 0.0166(7) Uani 1 1 d .
C4 C 0.2023(4) 0.0370(2) 1.0607(3) 0.0251(8) Uani 1 1 d .
H4 H 0.1524 0.0730 1.1202 0.030 Uiso 1 1 calc R
C5 C 0.2914(4) 0.0761(2) 0.9687(3) 0.0236(8) Uani 1 1 d .
H5 H 0.2982 0.1385 0.9678 0.028 Uiso 1 1 calc R
C6 C 0.0000 -0.0560(3) 1.2500 0.0217(9) Uani 1 2 d S
H6 H 0.0000 0.0066 1.2500 0.026 Uiso 1 2 calc SR
C7 C 0.0898(3) -0.1016(2) 1.1616(3) 0.0179(7) Uani 1 1 d .
C8 C 0.0844(4) -0.1951(2) 1.1683(4) 0.0354(10) Uani 1 1 d .
H8 H 0.1443 -0.2274 1.1114 0.043 Uiso 1 1 calc R

loop_
_atom_site_aniso_label
_atom_site_aniso_U_11
_atom_site_aniso_U_22
_atom_site_aniso_U_33
_atom_site_aniso_U_23
_atom_site_aniso_U_13
_atom_site_aniso_U_12
Cu 0.0273(3) 0.0235(3) 0.0219(3) 0.000 0.0085(3) 0.000
I 0.0414(2) 0.01957(17) 0.0378(2) 0.000 0.0017(2) 0.000
N1 0.0207(14) 0.0199(16) 0.0161(14) 0.0003(12) 0.0037(11) -0.0013(12)
N2 0.080(4) 0.021(2) 0.066(4) 0.000 0.053(3) 0.000
C1 0.035(2) 0.023(2) 0.026(2) -0.0051(17) 0.0149(16) 0.0004(17)
C2 0.037(2) 0.0197(18) 0.029(2) -0.0062(17) 0.0102(17) -0.0008(17)
C3 0.0158(16) 0.0214(18) 0.0126(16) -0.0014(14) 0.0003(13) 0.0012(14)
C4 0.033(2) 0.0220(19) 0.0202(19) -0.0018(16) 0.0114(15) 0.0009(16)
C5 0.029(2) 0.0160(18) 0.0259(18) -0.0043(16) 0.0106(16) 0.0018(15)
C6 0.026(2) 0.020(2) 0.019(2) 0.000 0.000(2) 0.000
C7 0.0163(16) 0.0245(18) 0.0130(16) 0.0012(15) 0.0027(13) -0.0007(15)
C8 0.051(2) 0.020(2) 0.035(2) -0.0032(19) 0.023(2) 0.001(2)

loop_
_atom_type_symbol
_atom_type_description
_atom_type_scat_dispersion_real
_atom_type_scat_dispersion_imag
_atom_type_scat_source
C C 0.0033 0.0016 'International Tables Vol C Tables 4.2.6.8 and 6.1.1.4'
H H 0.0000 0.0000 'International Tables Vol C Tables 4.2.6.8 and 6.1.1.4'
N N 0.0061 0.0033 'International Tables Vol C Tables 4.2.6.8 and 6.1.1.4'
Cu Cu 0.3201 1.2651 'International Tables Vol C Tables 4.2.6.8 and 6.1.1.4'
I I -0.4742 1.8119 'International Tables Vol C Tables 4.2.6.8 and 6.1.1.4'

loop_
_geom_angle_atom_site_label_1
_geom_angle_atom_site_label_2
_geom_angle_atom_site_label_3
_geom_angle
_geom_angle_site_symmetry_1
_geom_angle_site_symmetry_3
N1 Cu N1 127.83(16) . 3_656
N1 Cu I 116.09(8) . .
N1 Cu I 116.09(8) 3_656 .
C1 N1 C5 115.4(3) . .
C1 N1 Cu 121.7(2) . .
C5 N1 Cu 122.9(2) . .
C8 N2 C8 117.6(4) 3_557 .
N1 C1 C2 124.2(3) . .
N1 C1 H1 117.9 . .
C2 C1 H1 117.9 . .
C1 C2 C3 120.1(3) . .
C1 C2 H2 119.9 . .
C3 C2 H2 119.9 . .
C4 C3 C2 115.5(3) . .
C4 C3 C7 123.3(3) . .
C2 C3 C7 121.2(3) . .
C5 C4 C3 120.8(3) . .
C5 C4 H4 119.6 . .
C3 C4 H4 119.6 . .
N1 C5 C4 124.0(3) . .
N1 C5 H5 118.0 . .
C4 C5 H5 118.0 . .
C7 C6 C7 121.7(4) . 3_557
C7 C6 H6 119.1 . .
C7 C6 H6 119.1 3_557 .
C8 C7 C6 115.7(3) . .
C8 C7 C3 121.0(3) . .
C6 C7 C3 123.3(3) . .
N2 C8 C7 124.6(3) . .
N2 C8 H8 117.7 . .
C7 C8 H8 117.7 . .

loop_
_geom_bond_atom_site_label_1
_geom_bond_atom_site_label_2
_geom_bond_distance
Cu N1 1.979(3)
Cu I 2.5415(8)
N1 C1 1.338(4)
N1 C5 1.347(4)
N2 C8 1.326(4)
C1 C2 1.378(4)
C1 H1 0.9300
C2 C3 1.399(4)
C2 H2 0.9300
C3 C4 1.387(5)
C3 C7 1.478(4)
C4 C5 1.371(4)
C4 H4 0.9300
C5 H5 0.9300
C6 C7 1.394(4)
C6 H6 0.9300
C7 C8 1.392(5)
C8 H8 0.9300
